data_2205718
loop_
_publ_author_name
'Singh-Wilmot, Marvadeen A.'
'Kahwa, Ishenkumba A.'
'Lough, Alan J.'

_publ_section_title
;Octaaquatetrakis(\m~2~-2,6-diformyl-4-methylphenolato)tetra-\m~3~-hydroxo-tetraneodymium(III)
 trifluoromethanesulfonate butanol disolvate tetrahydrate
;
_journal_issue 5
_journal_name_full 'Acta Crystallographica Section E'
_journal_page_first m970
_journal_page_last m972
_journal_paper_doi 10.1107/S1600536805011785
_journal_volume 61
_journal_year 2005
_chemical_formula_iupac '[Nd4 (O H)4 (C9 H7 O3)4 (H2 O)8] (C F3 S O3)4, 2C4 H10 O, 4H2 O'
_chemical_formula_moiety 'C36 H48 Nd4 O24, 4C F3 O3 S, 2C4 H10 O, 4H2 O'
_chemical_formula_sum 'C48 H76 F12 Nd4 O42 S4'
_chemical_formula_weight 2258.29
_chemical_name_systematic
;
 ?
;
_space_group_IT_number 15
_symmetry_cell_setting monoclinic
_symmetry_space_group_name_Hall '-C 2yc'
_symmetry_space_group_name_H-M 'C 1 2/c 1'
_atom_sites_solution_hydrogens geom
_atom_sites_solution_primary direct
_atom_sites_solution_secondary difmap
_cell_angle_alpha 90.00
_cell_angle_beta 117.3750(11)
_cell_angle_gamma 90.00
_cell_formula_units_Z 4
_cell_length_a 24.0937(4)
_cell_length_b 24.6345(5)
_cell_length_c 16.7428(3)
_cell_measurement_reflns_used 38049
_cell_measurement_temperature 150.0(10)
_cell_measurement_theta_max 27.5
_cell_measurement_theta_min 2.6
_cell_volume 8824.6(3)
_computing_cell_refinement 'DENZO--SMN (Otwinowski & Minor, 1997)'
_computing_data_collection 'COLLECT (Nonius, 2002)'
_computing_data_reduction DENZO--SMN
_computing_molecular_graphics SHELXTL/PC
_computing_publication_material SHELXTL/PC
_computing_structure_refinement SHELXTL/PC
_computing_structure_solution 'SHELXTL/PC (Sheldrick, 2001)'
_diffrn_ambient_temperature 150(2)
_diffrn_detector_area_resol_mean 9
_diffrn_measured_fraction_theta_full 0.994
_diffrn_measured_fraction_theta_max 0.994
_diffrn_measurement_device_type 'Nonius KappaCCD'
_diffrn_measurement_method '\f scans and \w scans with \k offsets'
_diffrn_radiation_monochromator graphite
_diffrn_radiation_source 'fine-focus sealed tube'
_diffrn_radiation_type MoK\a
_diffrn_radiation_wavelength 0.71073
_diffrn_reflns_av_R_equivalents 0.055
_diffrn_reflns_av_sigmaI/netI 0.045
_diffrn_reflns_limit_h_max 27
_diffrn_reflns_limit_h_min -31
_diffrn_reflns_limit_k_max 31
_diffrn_reflns_limit_k_min -31
_diffrn_reflns_limit_l_max 21
_diffrn_reflns_limit_l_min -21
_diffrn_reflns_number 38049
_diffrn_reflns_theta_full 27.50
_diffrn_reflns_theta_max 27.50
_diffrn_reflns_theta_min 2.67
_diffrn_standards_decay_% 0
_diffrn_standards_interval_count 0
_diffrn_standards_interval_time 0
_diffrn_standards_number 0
_exptl_absorpt_coefficient_mu 2.516
_exptl_absorpt_correction_T_max 0.517
_exptl_absorpt_correction_T_min 0.456
_exptl_absorpt_correction_type multi-scan
_exptl_absorpt_process_details
;
(SORTAV; Blessing 1995)
;
_exptl_crystal_colour yellow
_exptl_crystal_density_diffrn 1.700
_exptl_crystal_density_method 'not measured'
_exptl_crystal_description cube
_exptl_crystal_F_000 4448
_exptl_crystal_size_max 0.32
_exptl_crystal_size_mid 0.28
_exptl_crystal_size_min 0.26
_refine_diff_density_max 1.377
_refine_diff_density_min -1.305
_refine_ls_extinction_method none
_refine_ls_goodness_of_fit_ref 1.232
_refine_ls_hydrogen_treatment mixed
_refine_ls_matrix_type full
_refine_ls_number_parameters 508
_refine_ls_number_reflns 10085
_refine_ls_number_restraints 58
_refine_ls_restrained_S_all 1.232
_refine_ls_R_factor_all 0.0529
_refine_ls_R_factor_gt 0.0486
_refine_ls_shift/su_max 0.000
_refine_ls_shift/su_mean 0.000
_refine_ls_structure_factor_coef Fsqd
_refine_ls_weighting_details 'w=1/[\s^2^(Fo^2^)+141.614P] where P=(Fo^2^+2Fc^2^)/3'
_refine_ls_weighting_scheme calc
_refine_ls_wR_factor_gt 0.1204
_refine_ls_wR_factor_ref 0.1219
_reflns_number_gt 9158
_reflns_number_total 10085
_reflns_threshold_expression I>2\s(I)
_cod_data_source_file hb6176.cif
_cod_data_source_block I
_cod_depositor_comments
;
The following automatic conversions were performed:
'_symmetry_cell_setting' value 'Monoclinic' changed to 'monoclinic'
according to '/home/saulius/struct/CIF-dictionaries/cif_core.dic'
dictionary named 'cif_core.dic' version 2.4.1 from 2010-06-29.

Automatic conversion script
Id: cif_fix_enum 1527 2010-12-29 10:47:43Z saulius 

The following automatic conversions were performed:

'_symmetry_cell_setting' value 'Monoclinic' changed to 'monoclinic'
according to /home/saulius/struct/CIF-dictionaries/cif_core.dic
dictionary named 'cif_core.dic' version 2.4.1 from 2010-06-29.

Automatic conversion script
Id: cif_fix_values 1715 2011-07-08 13:25:40Z adriana 
;
_cod_original_sg_symbol_H-M 'C 2/c'
_cod_database_code 2205718
_cod_database_fobs_code 2205718

loop_
_symmetry_equiv_pos_as_xyz
'x, y, z'
'-x, y, -z+1/2'
'x+1/2, y+1/2, z'
'-x+1/2, y+1/2, -z+1/2'
'-x, -y, -z'
'x, -y, z-1/2'
'-x+1/2, -y+1/2, -z'
'x+1/2, -y+1/2, z-1/2'

loop_
_atom_site_label
_atom_site_fract_x
_atom_site_fract_y
_atom_site_fract_z
_atom_site_U_iso_or_equiv
_atom_site_adp_type
_atom_site_calc_flag
_atom_site_refinement_flags
_atom_site_occupancy
_atom_site_disorder_assembly
_atom_site_disorder_group
_atom_site_type_symbol
Nd1 0.465265(13) 0.106654(12) 0.329472(19) 0.01938(8) Uani d . 1 . . Nd
Nd2 0.414212(13) 0.224031(12) 0.171313(19) 0.01993(8) Uani d . 1 . . Nd
O1 0.41068(19) 0.1173(2) 0.4241(3) 0.0307(10) Uani d . 1 . . O
O2 0.36632(18) 0.16249(17) 0.2496(3) 0.0244(8) Uani d . 1 . . O
O3 0.30016(19) 0.21278(18) 0.0801(3) 0.0282(9) Uani d . 1 . . O
O4 0.3907(2) 0.30838(18) 0.0826(3) 0.0314(10) Uani d . 1 . . O
O5 0.5000 0.2967(2) 0.2500 0.0236(12) Uani d S 1 . . O
O6 0.5110(2) 0.02559(18) 0.4235(3) 0.0289(9) Uani d . 1 . . O
O7 0.5000 0.0363(2) 0.2500 0.0236(12) Uani d S 1 . . O
O8 0.48634(17) 0.20369(16) 0.3269(3) 0.0204(8) Uani d D 1 . . O
H8O 0.477(3) 0.221(3) 0.362(4) 0.024 Uiso d D 1 . . H
O9 0.43744(17) 0.12800(16) 0.1749(3) 0.0201(8) Uani d D 1 . . O
H9O 0.408(3) 0.107(3) 0.147(4) 0.024 Uiso d D 1 . . H
O10 0.3660(2) 0.28682(18) 0.2375(3) 0.0316(10) Uani d . 1 . . O
H10D 0.3921 0.2870 0.2922 0.038 Uiso d R 1 . . H
H10E 0.3300 0.2990 0.2048 0.038 Uiso d R 1 . . H
O11 0.3805(2) 0.2050(2) 0.0054(3) 0.0394(12) Uani d . 1 . . O
H11D 0.3444 0.1956 -0.0328 0.047 Uiso d R 1 . . H
H11E 0.4025 0.2229 -0.0122 0.047 Uiso d R 1 . . H
O12 0.3815(2) 0.03633(19) 0.2783(3) 0.0353(10) Uani d . 1 . . O
H12D 0.3501 0.0372 0.2275 0.042 Uiso d R 1 . . H
H12E 0.3808 0.0108 0.3111 0.042 Uiso d R 1 . . H
O13 0.5386(2) 0.1293(2) 0.4943(3) 0.0397(12) Uani d . 1 . . O
H13D 0.5637 0.1530 0.4945 0.048 Uiso d R 1 . . H
H13E 0.5628 0.1057 0.5291 0.048 Uiso d R 1 . . H
C1 0.3569(3) 0.1282(3) 0.4100(5) 0.0325(14) Uani d . 1 . . C
H1A 0.3482 0.1235 0.4594 0.039 Uiso calc R 1 . . H
C2 0.3059(3) 0.1473(3) 0.3277(4) 0.0322(14) Uani d . 1 . . C
C3 0.2481(3) 0.1506(4) 0.3272(5) 0.052(2) Uani d . 1 . . C
H3A 0.2460 0.1416 0.3809 0.062 Uiso calc R 1 . . H
C4 0.1937(4) 0.1661(5) 0.2532(6) 0.066(3) Uani d . 1 . . C
C5 0.1994(3) 0.1816(4) 0.1774(5) 0.051(2) Uani d . 1 . . C
H5A 0.1627 0.1920 0.1250 0.061 Uiso calc R 1 . . H
C6 0.2567(3) 0.1827(3) 0.1750(4) 0.0333(14) Uani d . 1 . . C
C7 0.3132(2) 0.1641(3) 0.2512(4) 0.0241(12) Uani d . 1 . . C
C8 0.1310(4) 0.1664(7) 0.2557(8) 0.110(6) Uani d . 1 . . C
H8A 0.1085 0.1326 0.2297 0.165 Uiso calc R 1 . . H
H8B 0.1059 0.1973 0.2209 0.165 Uiso calc R 1 . . H
H8C 0.1383 0.1696 0.3182 0.165 Uiso calc R 1 . . H
C9 0.2548(3) 0.2027(3) 0.0939(4) 0.0297(13) Uani d . 1 . . C
H9A 0.2145 0.2091 0.0453 0.036 Uiso calc R 1 . . H
C10 0.4050(3) 0.3568(3) 0.0964(4) 0.0297(13) Uani d . 1 . . C
H10A 0.3811 0.3811 0.0488 0.036 Uiso calc R 1 . . H
C11 0.4538(3) 0.3808(2) 0.1767(4) 0.0282(13) Uani d . 1 . . C
C12 0.4559(3) 0.4373(3) 0.1782(5) 0.0351(15) Uani d . 1 . . C
H12A 0.4256 0.4565 0.1277 0.042 Uiso calc R 1 . . H
C13 0.5000 0.4675(4) 0.2500 0.037(2) Uani d S 1 . . C
C14 0.5000 0.3492(3) 0.2500 0.0224(16) Uani d S 1 . . C
C15 0.5000 0.5289(4) 0.2500 0.052(3) Uani d S 1 . . C
H15A 0.5348 0.5421 0.3057 0.078 Uiso calc PR 0.50 . . H
H15B 0.4605 0.5421 0.2461 0.078 Uiso calc PR 0.50 . . H
H15C 0.5047 0.5421 0.1982 0.078 Uiso calc PR 0.50 . . H
C16 0.5184(3) -0.0225(3) 0.4109(4) 0.0318(14) Uani d . 1 . . C
H16A 0.5312 -0.0460 0.4613 0.038 Uiso calc R 1 . . H
C17 0.5097(3) -0.0473(3) 0.3271(4) 0.0313(13) Uani d . 1 . . C
C18 0.5119(4) -0.1043(3) 0.3262(5) 0.0454(19) Uani d . 1 . . C
H18A 0.5220 -0.1236 0.3803 0.054 Uiso calc R 1 . . H
C19 0.5000 -0.1329(4) 0.2500 0.066(4) Uani d S 1 . . C
C20 0.5000 -0.0162(4) 0.2500 0.0267(17) Uani d S 1 . . C
C21 0.5000 -0.1949(5) 0.2500 0.093(6) Uani d S 1 . . C
H21A 0.4909 -0.2081 0.1900 0.139 Uiso calc PR 0.50 . . H
H21B 0.4680 -0.2081 0.2659 0.139 Uiso calc PR 0.50 . . H
H21C 0.5411 -0.2081 0.2941 0.139 Uiso calc PR 0.50 . . H
S1 0.27660(7) 0.05256(7) 0.02594(11) 0.0335(3) Uani d D 1 . . S
F1 0.2857(5) -0.0507(3) 0.0067(7) 0.134(3) Uani d D 1 . . F
F2 0.2517(4) -0.0065(4) -0.1148(5) 0.122(3) Uani d D 1 . . F
F3 0.1926(3) -0.0224(3) -0.0528(5) 0.097(2) Uani d D 1 . . F
O14 0.2304(3) 0.0915(3) -0.0271(4) 0.0572(16) Uani d D 1 . . O
O15 0.3376(2) 0.0613(3) 0.0325(4) 0.0483(13) Uani d D 1 . . O
O16 0.2768(2) 0.0391(2) 0.1094(3) 0.0476(13) Uani d D 1 . . O
C22 0.2486(5) -0.0078(4) -0.0394(7) 0.070(3) Uani d D 1 . . C
S2 0.49436(19) 0.30529(19) 0.5037(3) 0.0431(12) Uani d PD 0.470(5) A 1 S
F4 0.4167(6) 0.2663(5) 0.5576(9) 0.074(4) Uani d PD 0.470(5) A 1 F
F5 0.4773(2) 0.3185(2) 0.6485(3) 0.0601(14) Uani d D 1 A 1 F
F6 0.4036(2) 0.3496(2) 0.5246(4) 0.0665(15) Uani d D 1 A 1 F
O17 0.5174(7) 0.3595(5) 0.5084(11) 0.071(4) Uani d PD 0.470(5) A 1 O
O18 0.4507(6) 0.2874(7) 0.4154(7) 0.057(4) Uani d PD 0.470(5) A 1 O
O19 0.5423(5) 0.2678(5) 0.5570(7) 0.049(3) Uani d PD 0.470(5) A 1 O
C23 0.4504(3) 0.3158(3) 0.5628(5) 0.052(2) Uani d D 1 A 1 C
S2* 0.43943(16) 0.25077(15) 0.5094(2) 0.0408(10) Uani d PD 0.530(5) A 2 S
F4* 0.4975(5) 0.3441(5) 0.5492(8) 0.075(3) Uani d PD 0.530(5) A 2 F
O17* 0.3889(5) 0.2310(5) 0.5244(9) 0.063(3) Uani d PD 0.530(5) A 2 O
O18* 0.4238(6) 0.2631(5) 0.4173(6) 0.048(3) Uani d PD 0.530(5) A 2 O
O19* 0.4972(4) 0.2230(4) 0.5565(6) 0.043(2) Uani d PD 0.530(5) A 2 O
O1W 0.2548(2) 0.1721(2) -0.1290(3) 0.0386(11) Uani d . 1 . . O
H1WA 0.2476 0.1483 -0.0990 0.046 Uiso d R 1 . . H
H1WB 0.2523 0.2053 -0.1198 0.046 Uiso d R 1 . . H
O2W 0.3784(2) 0.0492(2) -0.1131(3) 0.0474(13) Uani d . 1 . . O
H2WA 0.3670 0.0526 -0.0729 0.057 Uiso d R 1 . . H
H2WB 0.4143 0.0424 -0.1071 0.057 Uiso d R 1 . . H

loop_
_atom_site_aniso_label
_atom_site_aniso_U_11
_atom_site_aniso_U_22
_atom_site_aniso_U_33
_atom_site_aniso_U_12
_atom_site_aniso_U_13
_atom_site_aniso_U_23
Nd1 0.01678(14) 0.02186(15) 0.01841(15) -0.00153(10) 0.00715(11) 0.00088(11)
Nd2 0.01595(14) 0.02105(15) 0.01945(15) 0.00272(10) 0.00529(11) 0.00145(11)
O1 0.021(2) 0.046(3) 0.026(2) 0.0061(18) 0.0123(17) 0.008(2)
O2 0.0186(18) 0.030(2) 0.025(2) 0.0030(16) 0.0104(16) 0.0025(17)
O3 0.020(2) 0.035(2) 0.024(2) 0.0004(17) 0.0063(17) 0.0032(18)
O4 0.030(2) 0.026(2) 0.029(2) 0.0009(17) 0.0059(18) 0.0055(18)
O5 0.018(3) 0.021(3) 0.027(3) 0.000 0.007(2) 0.000
O6 0.032(2) 0.029(2) 0.022(2) 0.0037(18) 0.0095(18) 0.0052(17)
O7 0.027(3) 0.021(3) 0.022(3) 0.000 0.010(2) 0.000
O8 0.0133(17) 0.025(2) 0.023(2) 0.0011(14) 0.0087(15) -0.0025(16)
O9 0.0171(18) 0.0220(19) 0.0213(19) -0.0051(15) 0.0091(15) -0.0036(15)
O10 0.027(2) 0.034(2) 0.030(2) 0.0104(18) 0.0099(18) -0.0001(19)
O11 0.029(2) 0.042(3) 0.032(2) 0.011(2) 0.0001(19) -0.009(2)
O12 0.032(2) 0.035(2) 0.032(2) -0.0095(19) 0.0084(19) 0.002(2)
O13 0.029(2) 0.053(3) 0.029(2) -0.013(2) 0.0062(19) 0.008(2)
C1 0.025(3) 0.043(4) 0.035(3) 0.000(3) 0.018(3) 0.001(3)
C2 0.020(3) 0.045(4) 0.033(3) 0.005(3) 0.014(3) 0.009(3)
C3 0.026(3) 0.094(7) 0.042(4) 0.005(4) 0.022(3) 0.015(4)
C4 0.023(4) 0.129(9) 0.051(5) 0.013(5) 0.019(3) 0.017(5)
C5 0.018(3) 0.092(7) 0.041(4) 0.003(4) 0.014(3) 0.009(4)
C6 0.017(3) 0.050(4) 0.033(3) 0.005(3) 0.011(2) 0.000(3)
C7 0.012(2) 0.035(3) 0.025(3) 0.000(2) 0.009(2) -0.001(2)
C8 0.026(4) 0.240(18) 0.075(7) 0.013(7) 0.032(5) 0.028(9)
C9 0.022(3) 0.031(3) 0.026(3) 0.004(2) 0.002(2) -0.003(2)
C10 0.025(3) 0.027(3) 0.033(3) 0.002(2) 0.011(3) 0.007(3)
C11 0.029(3) 0.022(3) 0.033(3) 0.003(2) 0.014(3) 0.004(2)
C12 0.039(4) 0.023(3) 0.044(4) 0.006(3) 0.019(3) 0.008(3)
C13 0.043(5) 0.018(4) 0.050(6) 0.000 0.022(5) 0.000
C14 0.019(4) 0.020(4) 0.027(4) 0.000 0.010(3) 0.000
C15 0.058(7) 0.016(4) 0.076(8) 0.000 0.026(6) 0.000
C16 0.030(3) 0.032(3) 0.030(3) 0.001(3) 0.012(3) 0.009(3)
C17 0.036(3) 0.025(3) 0.029(3) -0.004(2) 0.012(3) 0.005(3)
C18 0.062(5) 0.027(3) 0.038(4) -0.006(3) 0.015(4) 0.005(3)
C19 0.091(10) 0.017(5) 0.058(8) 0.000 0.008(7) 0.000
C20 0.025(4) 0.025(4) 0.027(4) 0.000 0.009(3) 0.000
C21 0.152(17) 0.014(5) 0.070(10) 0.000 0.014(10) 0.000
S1 0.0255(7) 0.0373(9) 0.0326(8) -0.0020(6) 0.0089(6) -0.0004(7)
F1 0.168(9) 0.060(4) 0.163(9) 0.023(5) 0.068(7) -0.030(5)
F2 0.137(7) 0.168(8) 0.095(5) -0.080(6) 0.080(5) -0.083(6)
F3 0.086(4) 0.108(5) 0.092(5) -0.067(4) 0.036(4) -0.045(4)
O14 0.038(3) 0.063(4) 0.066(4) 0.011(3) 0.020(3) 0.022(3)
O15 0.025(2) 0.072(4) 0.043(3) -0.005(2) 0.011(2) -0.008(3)
O16 0.040(3) 0.061(4) 0.035(3) -0.013(2) 0.011(2) 0.001(2)
C22 0.074(7) 0.068(7) 0.071(7) -0.021(5) 0.035(6) -0.026(5)
S2 0.042(2) 0.058(3) 0.0305(19) 0.0167(18) 0.0175(16) -0.0036(18)
F4 0.066(8) 0.091(10) 0.080(9) -0.013(7) 0.044(7) 0.006(8)
F5 0.056(3) 0.084(4) 0.037(2) 0.015(3) 0.018(2) -0.010(2)
F6 0.057(3) 0.068(3) 0.065(3) 0.033(3) 0.020(3) 0.005(3)
O17 0.084(11) 0.067(10) 0.080(11) -0.014(8) 0.053(9) -0.015(8)
O18 0.047(8) 0.075(11) 0.035(7) 0.014(7) 0.006(6) -0.015(7)
O19 0.055(7) 0.062(8) 0.037(6) 0.022(6) 0.026(5) -0.001(5)
C23 0.049(5) 0.061(5) 0.036(4) 0.016(4) 0.011(4) 0.006(4)
S2* 0.0395(18) 0.045(2) 0.0320(18) 0.0090(14) 0.0111(14) -0.0046(14)
F4* 0.077(7) 0.079(8) 0.069(7) -0.027(6) 0.034(6) 0.003(6)
F5* 0.056(3) 0.084(4) 0.037(2) 0.015(3) 0.018(2) -0.010(2)
F6* 0.057(3) 0.068(3) 0.065(3) 0.033(3) 0.020(3) 0.005(3)
O17* 0.058(7) 0.064(8) 0.079(9) -0.006(6) 0.043(7) -0.018(7)
O18* 0.053(7) 0.059(8) 0.027(5) 0.017(6) 0.013(5) -0.001(5)
O19* 0.039(5) 0.040(5) 0.043(5) 0.010(4) 0.013(4) -0.008(4)
C23* 0.049(5) 0.061(5) 0.036(4) 0.016(4) 0.011(4) 0.006(4)
O1W 0.040(3) 0.034(3) 0.036(3) 0.012(2) 0.013(2) 0.002(2)
O2W 0.041(3) 0.059(3) 0.035(3) 0.019(3) 0.012(2) -0.005(2)

loop_
_atom_type_symbol
_atom_type_description
_atom_type_scat_dispersion_real
_atom_type_scat_dispersion_imag
_atom_type_scat_source
C C 0.0033 0.0016 'International Tables Vol C Tables 4.2.6.8 and 6.1.1.4'
H H 0.0000 0.0000 'International Tables Vol C Tables 4.2.6.8 and 6.1.1.4'
O O 0.0106 0.0060 'International Tables Vol C Tables 4.2.6.8 and 6.1.1.4'
F F 0.0171 0.0103 'International Tables Vol C Tables 4.2.6.8 and 6.1.1.4'
S S 0.1246 0.1234 'International Tables Vol C Tables 4.2.6.8 and 6.1.1.4'
Nd Nd -0.1943 3.0179 'International Tables Vol C Tables 4.2.6.8 and 6.1.1.4'

loop_
_geom_angle_atom_site_label_1
_geom_angle_atom_site_label_2
_geom_angle_atom_site_label_3
_geom_angle_site_symmetry_1
_geom_angle_site_symmetry_3
_geom_angle
O9 Nd1 O9 . 2_655 73.58(15)
O9 Nd1 O8 . . 74.10(13)
O9 Nd1 O8 2_655 . 65.07(13)
O9 Nd1 O6 . . 133.07(14)
O9 Nd1 O6 2_655 . 92.30(14)
O8 Nd1 O6 . . 140.00(13)
O9 Nd1 O12 . . 90.07(14)
O9 Nd1 O12 2_655 . 141.03(15)
O8 Nd1 O12 . . 144.49(14)
O6 Nd1 O12 . . 73.17(15)
O9 Nd1 O1 . . 133.64(13)
O9 Nd1 O1 2_655 . 142.38(14)
O8 Nd1 O1 . . 94.75(14)
O6 Nd1 O1 . . 83.75(14)
O12 Nd1 O1 . . 73.23(16)
O9 Nd1 O2 . . 65.56(13)
O9 Nd1 O2 2_655 . 123.45(13)
O8 Nd1 O2 . . 67.26(13)
O6 Nd1 O2 . . 144.24(14)
O12 Nd1 O2 . . 77.28(15)
O1 Nd1 O2 . . 68.63(13)
O9 Nd1 O7 . . 65.45(12)
O9 Nd1 O7 2_655 . 65.14(12)
O8 Nd1 O7 . . 122.28(13)
O6 Nd1 O7 . . 68.00(13)
O12 Nd1 O7 . . 75.90(13)
O1 Nd1 O7 . . 142.97(15)
O2 Nd1 O7 . . 123.24(10)
O9 Nd1 O13 . . 145.25(14)
O9 Nd1 O13 2_655 . 77.86(14)
O8 Nd1 O13 . . 76.16(15)
O6 Nd1 O13 . . 66.67(16)
O12 Nd1 O13 . . 124.69(15)
O1 Nd1 O13 . . 66.21(15)
O2 Nd1 O13 . . 117.72(16)
O7 Nd1 O13 . . 118.76(12)
O9 Nd1 Nd2 . . 39.74(9)
O9 Nd1 Nd2 2_655 . 79.57(9)
O8 Nd1 Nd2 . . 39.95(9)
O6 Nd1 Nd2 . . 170.44(10)
O12 Nd1 Nd2 . . 110.15(11)
O1 Nd1 Nd2 . . 105.75(10)
O2 Nd1 Nd2 . . 44.07(9)
O7 Nd1 Nd2 . . 103.70(8)
O13 Nd1 Nd2 . . 115.82(12)
O9 Nd1 Nd1 . 2_655 39.79(9)
O9 Nd1 Nd1 2_655 2_655 39.34(9)
O8 Nd1 Nd1 . 2_655 79.82(9)
O6 Nd1 Nd1 . 2_655 103.85(10)
O12 Nd1 Nd1 . 2_655 108.17(11)
O1 Nd1 Nd1 . 2_655 172.38(10)
O2 Nd1 Nd1 . 2_655 104.16(9)
O7 Nd1 Nd1 . 2_655 42.83(9)
O13 Nd1 Nd1 . 2_655 117.03(11)
Nd2 Nd1 Nd1 . 2_655 66.660(7)
O9 Nd1 Nd2 . 2_655 72.01(9)
O9 Nd1 Nd2 2_655 2_655 32.38(9)
O8 Nd1 Nd2 . 2_655 32.74(9)
O6 Nd1 Nd2 . 2_655 117.60(10)
O12 Nd1 Nd2 . 2_655 161.97(11)
O1 Nd1 Nd2 . 2_655 120.58(11)
O2 Nd1 Nd2 . 2_655 96.38(9)
O7 Nd1 Nd2 . 2_655 94.28(8)
O13 Nd1 Nd2 . 2_655 73.26(10)
Nd2 Nd1 Nd2 . 2_655 56.888(9)
Nd1 Nd1 Nd2 2_655 2_655 56.531(7)
O9 Nd2 O8 . . 74.27(13)
O9 Nd2 O8 . 2_655 65.45(13)
O8 Nd2 O8 . 2_655 74.31(15)
O9 Nd2 O4 . . 145.49(14)
O8 Nd2 O4 . . 132.36(14)
O8 Nd2 O4 2_655 . 97.66(14)
O9 Nd2 O3 . . 94.83(14)
O8 Nd2 O3 . . 133.19(13)
O8 Nd2 O3 2_655 . 142.48(14)
O4 Nd2 O3 . . 80.76(14)
O9 Nd2 O10 . . 138.36(14)
O8 Nd2 O10 . . 84.30(14)
O8 Nd2 O10 2_655 . 141.55(14)
O4 Nd2 O10 . . 73.63(16)
O3 Nd2 O10 . . 74.34(15)
O9 Nd2 O11 . . 78.62(14)
O8 Nd2 O11 . . 147.38(14)
O8 Nd2 O11 2_655 . 78.16(14)
O4 Nd2 O11 . . 68.20(16)
O3 Nd2 O11 . . 66.38(15)
O10 Nd2 O11 . . 128.31(14)
O9 Nd2 O5 . . 122.73(13)
O8 Nd2 O5 . . 65.60(11)
O8 Nd2 O5 2_655 . 65.51(12)
O4 Nd2 O5 . . 68.43(13)
O3 Nd2 O5 . . 142.44(14)
O10 Nd2 O5 . . 76.69(12)
O11 Nd2 O5 . . 117.42(13)
O9 Nd2 O2 . . 64.46(13)
O8 Nd2 O2 . . 66.59(12)
O8 Nd2 O2 2_655 . 122.49(13)
O4 Nd2 O2 . . 139.86(14)
O3 Nd2 O2 . . 67.70(13)
O10 Nd2 O2 . . 74.37(14)
O11 Nd2 O2 . . 116.69(16)
O5 Nd2 O2 . . 125.65(9)
O9 Nd2 Nd1 . . 39.51(9)
O8 Nd2 Nd1 . . 40.36(9)
O8 Nd2 Nd1 2_655 . 80.22(9)
O4 Nd2 Nd1 . . 172.71(10)
O3 Nd2 Nd1 . . 105.21(10)
O10 Nd2 Nd1 . . 103.65(11)
O11 Nd2 Nd1 . . 117.82(11)
O5 Nd2 Nd1 . . 104.45(8)
O2 Nd2 Nd1 . . 42.80(9)
O9 Nd2 Nd2 . 2_655 79.34(9)
O8 Nd2 Nd2 . 2_655 39.72(9)
O8 Nd2 Nd2 2_655 2_655 39.59(9)
O4 Nd2 Nd2 . 2_655 107.33(10)
O3 Nd2 Nd2 . 2_655 171.78(10)
O10 Nd2 Nd2 . 2_655 106.14(10)
O11 Nd2 Nd2 . 2_655 117.50(11)
O5 Nd2 Nd2 . 2_655 43.73(9)
O2 Nd2 Nd2 . 2_655 104.36(9)
Nd1 Nd2 Nd2 . 2_655 66.612(7)
O9 Nd2 Nd1 . 2_655 32.54(9)
O8 Nd2 Nd1 . 2_655 72.51(9)
O8 Nd2 Nd1 2_655 2_655 32.95(9)
O4 Nd2 Nd1 . 2_655 124.01(11)
O3 Nd2 Nd1 . 2_655 120.44(10)
O10 Nd2 Nd1 . 2_655 156.72(10)
O11 Nd2 Nd1 . 2_655 74.87(10)
O5 Nd2 Nd1 . 2_655 95.08(8)
O2 Nd2 Nd1 . 2_655 93.99(9)
Nd1 Nd2 Nd1 . 2_655 56.809(9)
Nd2 Nd2 Nd1 2_655 2_655 56.499(7)
C1 O1 Nd1 . . 135.6(4)
C7 O2 Nd1 . . 134.8(4)
C7 O2 Nd2 . . 131.8(4)
Nd1 O2 Nd2 . . 93.13(13)
C9 O3 Nd2 . . 136.9(4)
C10 O4 Nd2 . . 137.3(4)
C14 O5 Nd2 . . 133.73(9)
C14 O5 Nd2 . 2_655 133.73(9)
Nd2 O5 Nd2 . 2_655 92.53(18)
C16 O6 Nd1 . . 136.6(4)
C20 O7 Nd1 . . 132.83(9)
C20 O7 Nd1 . 2_655 132.83(9)
Nd1 O7 Nd1 . 2_655 94.35(19)
Nd2 O8 Nd2 . 2_655 100.69(15)
Nd2 O8 Nd1 . . 99.69(14)
Nd2 O8 Nd1 2_655 . 114.30(15)
Nd2 O8 H8O . . 111(5)
Nd2 O8 H8O 2_655 . 118(5)
Nd1 O8 H8O . . 111(5)
Nd1 O9 Nd2 . . 100.74(14)
Nd1 O9 Nd1 . 2_655 100.87(14)
Nd2 O9 Nd1 . 2_655 115.08(15)
Nd1 O9 H9O . . 102(5)
Nd2 O9 H9O . . 117(5)
Nd1 O9 H9O 2_655 . 116(5)
Nd2 O10 H10D . . 102.8
Nd2 O10 H10E . . 119.2
H10D O10 H10E . . 137.6
Nd2 O11 H11D . . 125.3
Nd2 O11 H11E . . 110.4
H11D O11 H11E . . 118.5
Nd1 O12 H12D . . 122.7
Nd1 O12 H12E . . 123.6
H12D O12 H12E . . 113.6
Nd1 O13 H13D . . 107.1
Nd1 O13 H13E . . 120.7
H13D O13 H13E . . 102.1
O1 C1 C2 . . 127.9(6)
O1 C1 H1A . . 116.1
C2 C1 H1A . . 116.1
C3 C2 C7 . . 120.8(6)
C3 C2 C1 . . 115.9(6)
C7 C2 C1 . . 123.2(5)
C4 C3 C2 . . 123.8(7)
C4 C3 H3A . . 118.1
C2 C3 H3A . . 118.1
C3 C4 C5 . . 116.3(7)
C3 C4 C8 . . 121.2(8)
C5 C4 C8 . . 122.4(8)
C4 C5 C6 . . 122.9(7)
C4 C5 H5A . . 118.5
C6 C5 H5A . . 118.5
C5 C6 C9 . . 115.7(6)
C5 C6 C7 . . 120.6(6)
C9 C6 C7 . . 123.7(5)
O2 C7 C2 . . 122.7(5)
O2 C7 C6 . . 122.0(5)
C2 C7 C6 . . 115.3(5)
C4 C8 H8A . . 109.5
C4 C8 H8B . . 109.5
H8A C8 H8B . . 109.5
C4 C8 H8C . . 109.5
H8A C8 H8C . . 109.5
H8B C8 H8C . . 109.5
O3 C9 C6 . . 127.0(5)
O3 C9 H9A . . 116.5
C6 C9 H9A . . 116.5
O4 C10 C11 . . 127.5(6)
O4 C10 H10A . . 116.2
C11 C10 H10A . . 116.2
C12 C11 C10 . . 115.8(6)
C12 C11 C14 . . 121.0(6)
C10 C11 C14 . . 123.2(6)
C11 C12 C13 . . 123.6(7)
C11 C12 H12A . . 118.2
C13 C12 H12A . . 118.2
C12 C13 C12 2_655 . 115.8(8)
C12 C13 C15 2_655 . 122.1(4)
C12 C13 C15 . . 122.1(4)
O5 C14 C11 . 2_655 122.5(4)
O5 C14 C11 . . 122.5(4)
C11 C14 C11 2_655 . 114.9(7)
C13 C15 H15A . . 109.5
C13 C15 H15B . . 109.5
H15A C15 H15B . . 109.5
C13 C15 H15C . . 109.5
H15A C15 H15C . . 109.5
H15B C15 H15C . . 109.5
O6 C16 C17 . . 127.0(6)
O6 C16 H16A . . 116.5
C17 C16 H16A . . 116.5
C18 C17 C20 . . 121.3(7)
C18 C17 C16 . . 116.1(6)
C20 C17 C16 . . 122.7(6)
C19 C18 C17 . . 122.1(7)
C19 C18 H18A . . 119.0
C17 C18 H18A . . 119.0
C18 C19 C18 . 2_655 118.0(10)
C18 C19 C21 . . 121.0(5)
C18 C19 C21 2_655 . 121.0(5)
O7 C20 C17 . 2_655 122.5(4)
O7 C20 C17 . . 122.5(4)
C17 C20 C17 2_655 . 115.0(8)
C19 C21 H21A . . 109.5
C19 C21 H21B . . 109.5
H21A C21 H21B . . 109.5
C19 C21 H21C . . 109.5
H21A C21 H21C . . 109.5
H21B C21 H21C . . 109.5
O14 S1 O16 . . 114.4(4)
O14 S1 O15 . . 115.1(4)
O16 S1 O15 . . 114.5(3)
O14 S1 C22 . . 102.2(4)
O16 S1 C22 . . 103.6(4)
O15 S1 C22 . . 104.9(4)
F2 C22 F3 . . 110.7(8)
F2 C22 F1 . . 104.6(9)
F3 C22 F1 . . 103.8(9)
F2 C22 S1 . . 113.7(7)
F3 C22 S1 . . 113.7(7)
F1 C22 S1 . . 109.4(7)
O19 S2 O17 . . 112.8(9)
O19 S2 O18 . . 116.4(8)
O17 S2 O18 . . 115.1(10)
O19 S2 C23 . . 105.4(5)
O17 S2 C23 . . 98.6(7)
O18 S2 C23 . . 106.1(7)
F5 C23 F6 . . 113.4(7)
F5 C23 F4 . . 95.3(7)
F6 C23 F4 . . 100.1(8)
F5 C23 S2 . . 120.7(5)
F6 C23 S2 . . 114.9(6)
F4 C23 S2 . . 107.8(7)
O19* S2* O17* . . 115.7(7)
O19* S2* O18* . . 113.7(7)
O17* S2* O18* . . 115.7(8)
H1WA O1W H1WB . . 121.4
H2WA O2W H2WB . . 128.4

loop_
_geom_bond_atom_site_label_1
_geom_bond_atom_site_label_2
_geom_bond_site_symmetry_2
_geom_bond_distance
_geom_bond_publ_flag
Nd1 O9 . 2.414(4) y
Nd1 O9 2_655 2.436(4) y
Nd1 O8 . 2.448(4) y
Nd1 O6 . 2.467(4) y
Nd1 O12 . 2.493(4) y
Nd1 O1 . 2.494(4) y
Nd1 O2 . 2.536(4) y
Nd1 O7 . 2.549(4) y
Nd1 O13 . 2.562(5) y
Nd1 Nd2 . 3.7270(4) ?
Nd1 Nd1 2_655 3.7389(6) ?
Nd1 Nd2 2_655 4.1022(4) ?
Nd2 O9 . 2.425(4) y
Nd2 O8 . 2.428(4) y
Nd2 O8 2_655 2.435(4) y
Nd2 O4 . 2.464(4) y
Nd2 O3 . 2.470(4) y
Nd2 O10 . 2.480(4) y
Nd2 O11 . 2.554(5) y
Nd2 O5 . 2.591(4) y
Nd2 O2 . 2.596(4) y
Nd2 Nd2 2_655 3.7436(6) ?
Nd2 Nd1 2_655 4.1022(4) ?
O1 C1 . 1.234(7) ?
O2 C7 . 1.292(7) ?
O3 C9 . 1.242(8) ?
O4 C10 . 1.233(8) ?
O5 C14 . 1.293(10) ?
O5 Nd2 2_655 2.591(4) ?
O6 C16 . 1.231(8) ?
O7 C20 . 1.294(10) ?
O7 Nd1 2_655 2.549(4) ?
O8 Nd2 2_655 2.435(4) ?
O8 H8O . 0.83(5) ?
O9 Nd1 2_655 2.436(4) ?
O9 H9O . 0.83(5) ?
O10 H10D . 0.8400 ?
O10 H10E . 0.8399 ?
O11 H11D . 0.8400 ?
O11 H11E . 0.8401 ?
O12 H12D . 0.8399 ?
O12 H12E . 0.8400 ?
O13 H13D . 0.8400 ?
O13 H13E . 0.8398 ?
C1 C2 . 1.439(9) ?
C1 H1A . 0.9500 ?
C2 C3 . 1.391(9) ?
C2 C7 . 1.432(9) ?
C3 C4 . 1.381(11) ?
C3 H3A . 0.9500 ?
C4 C5 . 1.391(12) ?
C4 C8 . 1.531(11) ?
C5 C6 . 1.400(9) ?
C5 H5A . 0.9500 ?
C6 C9 . 1.424(9) ?
C6 C7 . 1.448(8) ?
C8 H8A . 0.9800 ?
C8 H8B . 0.9800 ?
C8 H8C . 0.9800 ?
C9 H9A . 0.9500 ?
C10 C11 . 1.445(9) ?
C10 H10A . 0.9500 ?
C11 C12 . 1.392(9) ?
C11 C14 . 1.448(7) ?
C12 C13 . 1.397(9) ?
C12 H12A . 0.9500 ?
C13 C12 2_655 1.397(9) ?
C13 C15 . 1.513(13) ?
C14 C11 2_655 1.448(7) ?
C15 H15A . 0.9800 ?
C15 H15B . 0.9800 ?
C15 H15C . 0.9800 ?
C16 C17 . 1.454(10) ?
C16 H16A . 0.9500 ?
C17 C18 . 1.407(9) ?
C17 C20 . 1.424(8) ?
C18 C19 . 1.367(10) ?
C18 H18A . 0.9500 ?
C19 C18 2_655 1.367(10) ?
C19 C21 . 1.526(15) ?
C20 C17 2_655 1.424(8) ?
C21 H21A . 0.9800 ?
C21 H21B . 0.9800 ?
C21 H21C . 0.9800 ?
S1 O14 . 1.428(5) ?
S1 O16 . 1.435(5) ?
S1 O15 . 1.440(5) ?
S1 C22 . 1.784(8) ?
F1 C22 . 1.369(11) ?
F2 C22 . 1.299(10) ?
F3 C22 . 1.312(10) ?
S2 O19 . 1.426(10) ?
S2 O17 . 1.434(12) ?
S2 O18 . 1.435(10) ?
S2 C23 . 1.771(8) ?
F4 C23 . 1.445(11) ?
F5 C23 . 1.275(8) ?
F6 C23 . 1.306(8) ?
S2* O19* . 1.421(8) ?
S2* O17* . 1.437(10) ?
S2* O18* . 1.442(9) ?
O1W H1WA . 0.8402 ?
O1W H1WB . 0.8399 ?
O2W H2WA . 0.8400 ?
O2W H2WB . 0.8400 ?

loop_
_geom_hbond_atom_site_label_D
_geom_hbond_atom_site_label_H
_geom_hbond_atom_site_label_A
_geom_hbond_site_symmetry_A
_geom_hbond_distance_DH
_geom_hbond_distance_HA
_geom_hbond_distance_DA
_geom_hbond_angle_DHA
O8 H8O O18 . 0.83(5) 2.10(6) 2.891(13) 158(7)
O9 H9O O15 . 0.83(5) 2.19(6) 2.982(6) 159(6)
O10 H10D O18 . 0.84 1.89 2.729(11) 180
O10 H10E O1W 7 0.84 1.98 2.816(6) 180
O11 H11D O1W . 0.84 2.10 2.937(7) 179
O11 H11E O19 2_655 0.84 2.12 2.955(11) 180
O12 H12D O16 . 0.84 1.95 2.794(7) 180
O12 H12E O2W 6_556 0.84 1.97 2.806(7) 180
O13 H13D O11 2_655 0.84 1.86 2.698(7) 180
O13 H13E O2W 2_655 0.84 2.02 2.862(8) 180
O1W H1WA O14 . 0.84 2.01 2.850(8) 180
O1W H1WB C9 7 0.84 2.33 3.167(8) 180
O2W H2WA O15 . 0.84 2.19 3.034(8) 180
O2W H2WB C16 6 0.84 2.44 3.276(8) 180
